data_4121895
loop_
_publ_author_name
'Kim, Sunghee'
'Ginsbach, Jake W.'
'Billah, A. Imtiaz'
'Siegler, Maxime A.'
'Moore, Cathy D.'
'Solomon, Edward I.'
'Karlin, Kenneth D.'

_publ_section_title
;
 Tuning of the Copper-Thioether Bond in Tetradentate N3S(thioether)
 Ligands; O-O Bond Reductive Cleavage via a
 [Cu(II)2(\m-1,2-peroxo)](2+)/[Cu(III)2(\m-oxo)2](2+) Equilibrium.
;
_journal_issue 22
_journal_name_full 'Journal of the American Chemical Society'
_journal_page_first 8063
_journal_paper_doi 10.1021/ja502974c
_journal_volume 136
_journal_year 2014
_chemical_formula_moiety 'C26 H35 Cu N3 O3 S, 2(Cl O4)'
_chemical_formula_sum 'C26 H35 Cl2 Cu N3 O11 S'
_chemical_formula_weight 732.07
_chemical_name_systematic
;
 ?
;
_space_group_crystal_system triclinic
_space_group_IT_number 2
_space_group_name_Hall '-P 1'
_space_group_name_H-M_alt 'P -1'
_symmetry_space_group_name_Hall '-P 1'
_symmetry_space_group_name_H-M 'P -1'
_atom_sites_solution_hydrogens mixed
_atom_sites_solution_primary direct
_atom_sites_solution_secondary difmap
_audit_creation_method SHELXL-2013
_cell_angle_alpha 66.056(5)
_cell_angle_beta 82.033(4)
_cell_angle_gamma 78.063(4)
_cell_formula_units_Z 2
_cell_length_a 10.4003(5)
_cell_length_b 13.2758(7)
_cell_length_c 13.2819(7)
_cell_measurement_reflns_used 11601
_cell_measurement_temperature 240(2)
_cell_measurement_theta_max 71.99
_cell_measurement_theta_min 3.37
_cell_volume 1636.74(16)
_computing_cell_refinement
;
CrysAlisPro, Agilent Technologies,
Version 1.171.36.24 (release 03-12-2012 CrysAlis171 .NET)
(compiled Dec  3 2012,18:21:49)
;
_computing_data_collection
;
CrysAlisPro, Agilent Technologies,
Version 1.171.36.24 (release 03-12-2012 CrysAlis171 .NET)
(compiled Dec  3 2012,18:21:49)
;
_computing_data_reduction
;
CrysAlisPro, Agilent Technologies,
Version 1.171.36.24 (release 03-12-2012 CrysAlis171 .NET)
(compiled Dec  3 2012,18:21:49)
;
_computing_molecular_graphics 'SHELXTL v6.10 (Sheldrick, 2008)'
_computing_publication_material 'SHELXTL v6.10 (Sheldrick, 2008)'
_computing_structure_refinement 'SHELXL-2013 (Sheldrick, 2013)'
_computing_structure_solution 'SHELXS-2013 (Sheldrick, 2013)'
_diffrn_ambient_temperature 240(2)
_diffrn_measured_fraction_theta_full 0.999
_diffrn_measured_fraction_theta_max 0.999
_diffrn_measurement_device_type 'SuperNova, Dual, Cu at zero, Atlas'
_diffrn_measurement_method '\w scans'
_diffrn_radiation_monochromator mirror
_diffrn_radiation_source 'SuperNova (Cu) X-ray Source'
_diffrn_radiation_type CuK\a
_diffrn_radiation_wavelength 1.54178
_diffrn_reflns_av_R_equivalents 0.0169
_diffrn_reflns_av_unetI/netI 0.0146
_diffrn_reflns_Laue_measured_fraction_full 0.999
_diffrn_reflns_Laue_measured_fraction_max 0.999
_diffrn_reflns_limit_h_max 11
_diffrn_reflns_limit_h_min -12
_diffrn_reflns_limit_k_max 16
_diffrn_reflns_limit_k_min -16
_diffrn_reflns_limit_l_max 14
_diffrn_reflns_limit_l_min -16
_diffrn_reflns_number 19135
_diffrn_reflns_point_group_measured_fraction_full 0.999
_diffrn_reflns_point_group_measured_fraction_max 0.999
_diffrn_reflns_theta_full 67.679
_diffrn_reflns_theta_max 71.895
_diffrn_reflns_theta_min 3.694
_exptl_absorpt_coefficient_mu 3.561
_exptl_absorpt_correction_T_max 0.658
_exptl_absorpt_correction_T_min 0.282
_exptl_absorpt_correction_type analytical
_exptl_absorpt_process_details
;
CrysAlisPro, Agilent Technologies,
Version 1.171.36.28 (release 01-02-2013 CrysAlis171 .NET)
(compiled Feb  1 2013,16:14:44)
Analytical numeric absorption correction using a multifaceted crystal
            model based on expressions derived by R.C. Clark & J.S. Reid.
(Clark, R. C. & Reid, J. S. (1995). Acta Cryst. A51, 887-897)
;
_exptl_crystal_colour blue
_exptl_crystal_density_diffrn 1.485
_exptl_crystal_description 'thick lath'
_exptl_crystal_F_000 758
_exptl_crystal_size_max 0.46
_exptl_crystal_size_mid 0.30
_exptl_crystal_size_min 0.16
_refine_diff_density_max 0.605
_refine_diff_density_min -0.386
_refine_diff_density_rms 0.048
_refine_ls_extinction_method none
_refine_ls_goodness_of_fit_ref 1.058
_refine_ls_hydrogen_treatment mixed
_refine_ls_matrix_type full
_refine_ls_number_parameters 598
_refine_ls_number_reflns 6428
_refine_ls_number_restraints 727
_refine_ls_restrained_S_all 1.159
_refine_ls_R_factor_all 0.0406
_refine_ls_R_factor_gt 0.0378
_refine_ls_shift/su_max 0.000
_refine_ls_shift/su_mean 0.000
_refine_ls_structure_factor_coef Fsqd
_refine_ls_weighting_details
;
 w=1/[\s^2^(Fo^2^)+(0.0634P)^2^+0.6200P]
 where P=(Fo^2^+2Fc^2^)/3
;
_refine_ls_weighting_scheme calc
_refine_ls_wR_factor_gt 0.1085
_refine_ls_wR_factor_ref 0.1114
_reflns_Friedel_coverage 0.000
_reflns_number_gt 5884
_reflns_number_total 6428
_reflns_threshold_expression 'I > 2\s(I)'
_cod_data_source_file ja502974c_si_005.cif
_cod_data_source_block 2a
_cod_depositor_comments 'Adding full bibliography for 4121890--4121895.cif.'
_cod_database_code 4121895
_shelx_space_group_comment
;
The symmetry employed for this shelxl refinement is uniquely defined
by the following loop, which should always be used as a source of
symmetry information in preference to the above space-group names.
They are only intended as comments.
;
_shelxl_version_number 2013-2

loop_
_space_group_symop_operation_xyz
'x, y, z'
'-x, -y, -z'

loop_
_atom_site_label
_atom_site_type_symbol
_atom_site_fract_x
_atom_site_fract_y
_atom_site_fract_z
_atom_site_U_iso_or_equiv
_atom_site_adp_type
_atom_site_occupancy
_atom_site_site_symmetry_order
_atom_site_calc_flag
_atom_site_refinement_flags_posn
_atom_site_refinement_flags_adp
_atom_site_refinement_flags_occupancy
_atom_site_disorder_assembly
_atom_site_disorder_group
Cu1 Cu 0.48845(3) 0.23269(2) 0.10077(2) 0.04412(11) Uani 1 1 d D . . . .
S1 S 0.40722(5) 0.41767(4) 0.13171(4) 0.04236(12) Uani 1 1 d . . . . .
C1 C 0.3786(2) 0.07502(17) 0.31557(17) 0.0488(4) Uani 1 1 d . . . . .
H1 H 0.4385 0.0916 0.3511 0.059 Uiso 1 1 calc R U . . .
C2 C 0.2991(2) -0.00257(18) 0.37869(19) 0.0546(5) Uani 1 1 d . . . . .
C3 C 0.2129(2) -0.02564(19) 0.3230(2) 0.0610(6) Uani 1 1 d . . . . .
C4 C 0.2077(2) 0.02599(19) 0.2081(2) 0.0585(5) Uani 1 1 d . . . . .
C5 C 0.2900(2) 0.10423(17) 0.15350(17) 0.0482(4) Uani 1 1 d . . . . .
C6 C 0.2947(3) 0.16897(19) 0.03078(18) 0.0561(5) Uani 1 1 d . . . . .
H6A H 0.3577 0.1266 -0.0057 0.067 Uiso 1 1 calc R U . A 1
H6B H 0.2078 0.1814 0.0032 0.067 Uiso 1 1 calc R U . A 1
N2 N 0.33563(18) 0.27849(14) 0.00554(13) 0.0459(4) Uani 0.464(7) 1 d D . P B 1
C7 C 0.3901(10) 0.3224(11) -0.1131(8) 0.0514(12) Uani 0.464(7) 1 d D U P B 1
H7A H 0.3666 0.2790 -0.1504 0.062 Uiso 0.464(7) 1 calc R U P B 1
H7B H 0.3479 0.4001 -0.1500 0.062 Uiso 0.464(7) 1 calc R U P B 1
C8 C 0.5375(10) 0.3175(14) -0.1264(9) 0.0521(19) Uani 0.464(7) 1 d D U P B 1
C9 C 0.6043(9) 0.3502(9) -0.2309(8) 0.0620(18) Uani 0.464(7) 1 d D U P B 1
C10 C 0.7408(10) 0.3454(10) -0.2339(8) 0.072(2) Uani 0.464(7) 1 d D U P B 1
C11 C 0.8052(9) 0.3131(10) -0.1375(7) 0.0620(18) Uani 0.464(7) 1 d D U P B 1
C12 C 0.7306(10) 0.2824(12) -0.0396(8) 0.0508(18) Uani 0.464(7) 1 d D U P B 1
H12 H 0.7725 0.2570 0.0267 0.061 Uiso 0.464(7) 1 calc R U P B 1
N3 N 0.5990(11) 0.287(2) -0.0350(8) 0.048(2) Uani 0.464(7) 1 d D U P B 1
C24 C 0.5297(11) 0.3904(12) -0.3324(8) 0.091(3) Uani 0.464(7) 1 d D U P B 1
H24A H 0.4496 0.4404 -0.3257 0.136 Uiso 0.464(7) 1 calc R U P B 1
H24B H 0.5075 0.3270 -0.3409 0.136 Uiso 0.464(7) 1 calc R U P B 1
H24C H 0.5837 0.4299 -0.3964 0.136 Uiso 0.464(7) 1 calc R U P B 1
O3 O 0.8042(9) 0.3771(9) -0.3360(6) 0.111(2) Uani 0.464(7) 1 d D U P B 1
C25 C 0.7713(12) 0.3620(9) -0.4373(7) 0.139(4) Uani 0.464(7) 1 d D U P B 1
H25A H 0.8185 0.2909 -0.4375 0.209 Uiso 0.464(7) 1 calc R U P B 1
H25B H 0.7972 0.4222 -0.5038 0.209 Uiso 0.464(7) 1 calc R U P B 1
H25C H 0.6773 0.3632 -0.4348 0.209 Uiso 0.464(7) 1 calc R U P B 1
C26 C 0.9510(10) 0.3092(14) -0.1341(9) 0.095(3) Uani 0.464(7) 1 d D U P B 1
H26A H 0.9723 0.2874 -0.0585 0.143 Uiso 0.464(7) 1 calc R U P B 1
H26B H 0.9736 0.3825 -0.1787 0.143 Uiso 0.464(7) 1 calc R U P B 1
H26C H 1.0006 0.2552 -0.1629 0.143 Uiso 0.464(7) 1 calc R U P B 1
N2' N 0.33563(18) 0.27849(14) 0.00554(13) 0.0459(4) Uani 0.536(7) 1 d D U P B 2
C7' C 0.3643(9) 0.3422(9) -0.1143(7) 0.0514(12) Uani 0.536(7) 1 d D U P B 2
H7'1 H 0.3253 0.4211 -0.1349 0.062 Uiso 0.536(7) 1 calc R U P B 2
H7'2 H 0.3266 0.3125 -0.1581 0.062 Uiso 0.536(7) 1 calc R U P B 2
C8' C 0.5117(9) 0.3306(11) -0.1365(7) 0.0502(16) Uani 0.536(7) 1 d D U P B 2
C9' C 0.5628(8) 0.3734(6) -0.2456(6) 0.0584(16) Uani 0.536(7) 1 d D U P B 2
C10' C 0.6997(8) 0.3675(7) -0.2602(6) 0.0691(17) Uani 0.536(7) 1 d D U P B 2
C11' C 0.7791(8) 0.3212(8) -0.1713(7) 0.068(2) Uani 0.536(7) 1 d D U P B 2
C12' C 0.7182(10) 0.2798(11) -0.0677(7) 0.059(2) Uani 0.536(7) 1 d D U P B 2
H12' H 0.7708 0.2480 -0.0067 0.070 Uiso 0.536(7) 1 calc R U P B 2
N3' N 0.5860(9) 0.2824(17) -0.0485(7) 0.049(2) Uani 0.536(7) 1 d D U P B 2
C24' C 0.4735(9) 0.4264(7) -0.3399(7) 0.0731(19) Uani 0.536(7) 1 d D U P B 2
H24D H 0.5223 0.4677 -0.4066 0.110 Uiso 0.536(7) 1 calc R U P B 2
H24E H 0.4003 0.4769 -0.3231 0.110 Uiso 0.536(7) 1 calc R U P B 2
H24F H 0.4401 0.3686 -0.3507 0.110 Uiso 0.536(7) 1 calc R U P B 2
O3' O 0.7565(8) 0.4170(5) -0.3643(6) 0.0939(19) Uani 0.536(7) 1 d D U P B 2
C25' C 0.8951(13) 0.3614(11) -0.3865(10) 0.192(5) Uani 0.536(7) 1 d D U P B 2
H25D H 0.9113 0.2851 -0.3326 0.287 Uiso 0.536(7) 1 calc R U P B 2
H25E H 0.9589 0.4026 -0.3810 0.287 Uiso 0.536(7) 1 calc R U P B 2
H25F H 0.9034 0.3612 -0.4600 0.287 Uiso 0.536(7) 1 calc R U P B 2
C26' C 0.9261(9) 0.3208(11) -0.1828(9) 0.099(3) Uani 0.536(7) 1 d D U P B 2
H26D H 0.9435 0.3961 -0.2261 0.149 Uiso 0.536(7) 1 calc R U P B 2
H26E H 0.9696 0.2717 -0.2194 0.149 Uiso 0.536(7) 1 calc R U P B 2
H26F H 0.9593 0.2946 -0.1102 0.149 Uiso 0.536(7) 1 calc R U P B 2
C13 C 0.2268(2) 0.35205(18) 0.04056(17) 0.0479(4) Uani 1 1 d . . . . .
H13A H 0.1896 0.3082 0.1136 0.058 Uiso 1 1 calc R U . B 1
H13B H 0.1570 0.3790 -0.0113 0.058 Uiso 1 1 calc R U . B 1
C14 C 0.2717(2) 0.45169(17) 0.04544(17) 0.0485(4) Uani 1 1 d . . . . .
H14A H 0.1968 0.4942 0.0725 0.058 Uiso 1 1 calc R U . . .
H14B H 0.2976 0.5004 -0.0297 0.058 Uiso 1 1 calc R U . . .
C15 C 0.3390(2) 0.36636(16) 0.26994(16) 0.0420(4) Uani 1 1 d . . . . .
C16 C 0.4274(2) 0.3284(2) 0.35206(18) 0.0536(5) Uani 1 1 d . . . . .
H16 H 0.5176 0.3300 0.3333 0.064 Uiso 1 1 calc R U . . .
C17 C 0.3814(3) 0.2880(2) 0.4623(2) 0.0657(6) Uani 1 1 d . . . . .
H17 H 0.4410 0.2623 0.5180 0.079 Uiso 1 1 calc R U . . .
C18 C 0.2501(3) 0.2853(2) 0.4903(2) 0.0709(7) Uani 1 1 d . . . . .
H18 H 0.2197 0.2578 0.5649 0.085 Uiso 1 1 calc R U . . .
C19 C 0.1631(3) 0.3228(3) 0.4092(2) 0.0705(7) Uani 1 1 d . . . . .
H19 H 0.0730 0.3209 0.4285 0.085 Uiso 1 1 calc R U . . .
C20 C 0.2068(2) 0.3637(2) 0.29856(19) 0.0556(5) Uani 1 1 d . . . . .
H20 H 0.1464 0.3895 0.2434 0.067 Uiso 1 1 calc R U . . .
C21 C 0.3090(3) -0.0590(3) 0.5021(2) 0.0778(8) Uani 1 1 d . . . . .
H21A H 0.2256 -0.0820 0.5367 0.117 Uiso 1 1 calc R U . . .
H21B H 0.3298 -0.0072 0.5297 0.117 Uiso 1 1 calc R U . . .
H21C H 0.3778 -0.1241 0.5194 0.117 Uiso 1 1 calc R U . . .
C22 C 0.0016(4) -0.0685(4) 0.3963(4) 0.1336(19) Uani 1 1 d . . . . .
H22A H -0.0187 0.0112 0.3529 0.200 Uiso 1 1 calc R U . . .
H22B H -0.0229 -0.0831 0.4735 0.200 Uiso 1 1 calc R U . . .
H22C H -0.0473 -0.1079 0.3713 0.200 Uiso 1 1 calc R U . . .
C23 C 0.1204(4) -0.0029(3) 0.1453(3) 0.0933(11) Uani 1 1 d . . . . .
H23A H 0.0389 0.0503 0.1321 0.140 Uiso 1 1 calc R U . . .
H23B H 0.1011 -0.0776 0.1882 0.140 Uiso 1 1 calc R U . . .
H23C H 0.1651 0.0001 0.0753 0.140 Uiso 1 1 calc R U . . .
N1 N 0.37393(17) 0.12761(13) 0.20599(14) 0.0437(3) Uani 1 1 d . . . . .
O1 O 0.62792(17) 0.18471(14) 0.20384(17) 0.0643(4) Uani 1 1 d D . . . .
H1W1 H 0.664(3) 0.121(2) 0.219(3) 0.096 Uiso 1 1 d D U . . .
H1W2 H 0.678(3) 0.224(2) 0.199(3) 0.096 Uiso 1 1 d D U . . .
O2 O 0.1364(2) -0.10530(17) 0.3835(2) 0.0905(7) Uani 1 1 d . . . . .
Cl1 Cl 0.7187(10) -0.0748(8) 0.1840(8) 0.077(2) Uani 0.177(5) 1 d D U P C 1
O4 O 0.735(2) -0.0304(18) 0.2621(15) 0.074(4) Uani 0.177(5) 1 d D U P C 1
O5 O 0.8357(12) -0.0635(16) 0.1185(13) 0.111(4) Uani 0.177(5) 1 d D U P C 1
O6 O 0.710(2) -0.1873(10) 0.2371(12) 0.103(4) Uani 0.177(5) 1 d D U P C 1
O7 O 0.6090(15) -0.0190(15) 0.1244(15) 0.087(4) Uani 0.177(5) 1 d D U P C 1
Cl1' Cl 0.6813(2) -0.07859(16) 0.20403(15) 0.0643(4) Uani 0.823(5) 1 d D U P C 2
O4' O 0.6950(5) -0.0364(4) 0.2848(4) 0.0804(13) Uani 0.823(5) 1 d D U P C 2
O5' O 0.7915(4) -0.1551(4) 0.1926(3) 0.1191(17) Uani 0.823(5) 1 d D U P C 2
O6' O 0.5735(4) -0.1391(3) 0.2443(3) 0.1181(13) Uani 0.823(5) 1 d D U P C 2
O7' O 0.6455(5) 0.0113(3) 0.1018(3) 0.0844(12) Uani 0.823(5) 1 d D U P C 2
Cl2 Cl 0.8738(5) 0.3283(4) 0.2180(4) 0.0779(11) Uani 0.646(7) 1 d D U P D 1
O8 O 0.7344(6) 0.3493(8) 0.2242(8) 0.098(3) Uani 0.646(7) 1 d D U P D 1
O9 O 0.9173(6) 0.2708(7) 0.1473(7) 0.163(3) Uani 0.646(7) 1 d D U P D 1
O10 O 0.9199(6) 0.2594(5) 0.3224(5) 0.138(3) Uani 0.646(7) 1 d D U P D 1
O11 O 0.9220(7) 0.4296(5) 0.1759(7) 0.118(3) Uani 0.646(7) 1 d D U P D 1
Cl2' Cl 0.8705(7) 0.3403(7) 0.2351(6) 0.0568(10) Uani 0.354(7) 1 d D U P D 2
O8' O 0.7389(10) 0.3501(9) 0.2004(13) 0.066(3) Uani 0.354(7) 1 d D U P D 2
O9' O 0.8613(11) 0.3525(13) 0.3307(8) 0.145(3) Uani 0.354(7) 1 d D U P D 2
O10' O 0.9411(11) 0.2326(7) 0.2480(13) 0.143(4) Uani 0.354(7) 1 d D U P D 2
O11' O 0.9354(11) 0.4135(11) 0.1468(10) 0.098(4) Uani 0.354(7) 1 d D U P D 2

loop_
_atom_site_aniso_label
_atom_site_aniso_U_11
_atom_site_aniso_U_22
_atom_site_aniso_U_33
_atom_site_aniso_U_23
_atom_site_aniso_U_13
_atom_site_aniso_U_12
Cu1 0.04067(17) 0.04717(18) 0.04389(17) -0.01547(13) -0.00133(12) -0.01150(12)
S1 0.0430(2) 0.0431(2) 0.0423(2) -0.01521(19) -0.00225(18) -0.01300(18)
C1 0.0454(11) 0.0509(11) 0.0451(10) -0.0135(9) -0.0048(8) -0.0066(8)
C2 0.0515(12) 0.0489(11) 0.0498(12) -0.0074(9) -0.0001(9) -0.0061(9)
C3 0.0589(13) 0.0471(11) 0.0664(14) -0.0093(10) 0.0020(11) -0.0174(10)
C4 0.0617(14) 0.0493(11) 0.0668(14) -0.0187(10) -0.0052(11) -0.0213(10)
C5 0.0556(12) 0.0424(10) 0.0486(11) -0.0167(8) -0.0036(9) -0.0139(9)
C6 0.0726(15) 0.0556(12) 0.0492(11) -0.0214(10) -0.0082(10) -0.0246(11)
N2 0.0546(10) 0.0492(9) 0.0364(8) -0.0145(7) -0.0031(7) -0.0182(7)
C7 0.067(3) 0.052(3) 0.0367(10) -0.0165(14) -0.0026(16) -0.013(2)
C8 0.065(3) 0.049(3) 0.047(3) -0.022(2) 0.010(3) -0.021(3)
C9 0.078(4) 0.064(4) 0.050(3) -0.028(3) 0.014(3) -0.024(3)
C10 0.082(4) 0.072(4) 0.062(4) -0.032(3) 0.030(3) -0.026(3)
C11 0.066(4) 0.059(3) 0.066(4) -0.034(3) 0.017(3) -0.014(3)
C12 0.049(3) 0.050(2) 0.059(3) -0.029(3) 0.013(3) -0.010(2)
N3 0.053(3) 0.046(3) 0.051(3) -0.024(3) 0.003(2) -0.015(2)
C24 0.106(7) 0.123(8) 0.049(4) -0.030(5) 0.010(5) -0.047(6)
O3 0.115(5) 0.129(5) 0.073(4) -0.036(3) 0.051(3) -0.034(4)
C25 0.163(8) 0.141(7) 0.090(5) -0.056(5) 0.058(6) 0.006(7)
C26 0.051(4) 0.108(6) 0.098(7) -0.023(6) 0.027(4) -0.009(4)
N2' 0.0546(10) 0.0492(9) 0.0364(8) -0.0145(7) -0.0031(7) -0.0182(7)
C7' 0.067(3) 0.052(3) 0.0367(10) -0.0165(14) -0.0026(16) -0.013(2)
C8' 0.069(3) 0.043(3) 0.044(2) -0.023(2) 0.006(2) -0.017(3)
C9' 0.080(4) 0.049(3) 0.051(3) -0.026(2) 0.016(3) -0.019(3)
C10' 0.087(4) 0.055(3) 0.062(3) -0.027(2) 0.031(3) -0.018(3)
C11' 0.069(3) 0.059(3) 0.066(4) -0.022(3) 0.026(3) -0.011(3)
C12' 0.059(3) 0.052(2) 0.063(4) -0.027(3) 0.012(3) -0.006(2)
N3' 0.053(3) 0.042(2) 0.056(3) -0.024(3) 0.015(3) -0.016(2)
C24' 0.102(6) 0.078(4) 0.041(3) -0.023(3) 0.007(3) -0.025(4)
O3' 0.120(4) 0.068(3) 0.076(3) -0.027(2) 0.049(3) -0.018(2)
C25' 0.197(9) 0.177(8) 0.137(7) -0.042(6) 0.094(7) -0.002(8)
C26' 0.066(5) 0.087(4) 0.101(6) -0.011(5) 0.028(4) 0.003(4)
C13 0.0443(10) 0.0524(11) 0.0442(10) -0.0120(9) -0.0113(8) -0.0106(8)
C14 0.0515(11) 0.0450(10) 0.0439(10) -0.0101(8) -0.0108(8) -0.0069(8)
C15 0.0453(10) 0.0409(9) 0.0412(9) -0.0162(8) -0.0026(8) -0.0097(7)
C16 0.0489(11) 0.0662(13) 0.0507(11) -0.0266(10) -0.0073(9) -0.0088(10)
C17 0.0718(16) 0.0767(16) 0.0479(12) -0.0238(11) -0.0152(11) -0.0044(12)
C18 0.0799(18) 0.0810(17) 0.0436(12) -0.0167(12) 0.0062(11) -0.0186(14)
C19 0.0568(14) 0.0927(19) 0.0572(14) -0.0240(13) 0.0106(11) -0.0224(13)
C20 0.0452(11) 0.0692(14) 0.0499(12) -0.0193(10) -0.0033(9) -0.0121(10)
C21 0.0694(17) 0.0861(19) 0.0506(14) 0.0008(13) -0.0020(12) -0.0135(14)
C22 0.078(2) 0.133(4) 0.142(4) 0.000(3) 0.016(2) -0.045(2)
C23 0.119(3) 0.0829(19) 0.094(2) -0.0253(17) -0.0184(19) -0.061(2)
N1 0.0444(9) 0.0438(8) 0.0428(8) -0.0154(7) -0.0035(7) -0.0100(7)
O1 0.0523(9) 0.0510(9) 0.0882(12) -0.0208(9) -0.0231(9) -0.0065(7)
O2 0.0845(14) 0.0699(12) 0.0953(15) 0.0011(11) 0.0014(11) -0.0407(11)
Cl1 0.105(5) 0.079(3) 0.068(4) -0.053(3) -0.032(3) 0.009(3)
O4 0.115(10) 0.063(6) 0.060(7) -0.043(6) -0.051(7) 0.016(6)
O5 0.089(8) 0.150(9) 0.102(8) -0.056(7) -0.011(7) -0.018(7)
O6 0.157(9) 0.081(6) 0.092(7) -0.051(6) -0.029(7) -0.016(7)
O7 0.088(7) 0.101(8) 0.071(7) -0.046(6) -0.037(6) 0.029(7)
Cl1' 0.0855(9) 0.0574(5) 0.0509(6) -0.0297(4) -0.0180(5) 0.0133(5)
O4' 0.126(3) 0.0636(17) 0.0518(16) -0.0293(14) -0.0271(17) 0.0120(18)
O5' 0.113(3) 0.134(3) 0.116(3) -0.086(3) -0.038(2) 0.065(3)
O6' 0.142(3) 0.103(2) 0.119(3) -0.043(2) -0.008(2) -0.040(2)
O7' 0.125(3) 0.0746(18) 0.0497(16) -0.0228(13) -0.0219(17) -0.0002(17)
Cl2 0.0596(13) 0.0750(14) 0.079(2) 0.0092(13) -0.0324(13) -0.0311(10)
O8 0.050(3) 0.133(5) 0.102(5) -0.032(3) 0.011(3) -0.032(3)
O9 0.136(5) 0.172(5) 0.188(6) -0.081(5) 0.000(4) -0.023(4)
O10 0.135(4) 0.123(4) 0.101(3) 0.044(3) -0.069(3) -0.047(3)
O11 0.086(4) 0.073(2) 0.163(6) 0.017(3) -0.061(4) -0.043(3)
Cl2' 0.0425(14) 0.0754(19) 0.0482(13) -0.0114(11) -0.0089(10) -0.0235(11)
O8' 0.057(5) 0.064(4) 0.074(5) -0.006(3) -0.030(4) -0.029(3)
O9' 0.138(7) 0.215(8) 0.101(5) -0.075(6) -0.032(5) -0.023(6)
O10' 0.123(6) 0.071(4) 0.169(8) 0.000(6) -0.003(7) 0.021(4)
O11' 0.039(3) 0.126(7) 0.073(4) 0.020(4) 0.005(3) -0.018(4)

loop_
_atom_type_symbol
_atom_type_description
_atom_type_scat_dispersion_real
_atom_type_scat_dispersion_imag
_atom_type_scat_source
C C 0.0181 0.0091 'International Tables Vol C Tables 4.2.6.8 and 6.1.1.4'
H H 0.0000 0.0000 'International Tables Vol C Tables 4.2.6.8 and 6.1.1.4'
N N 0.0311 0.0180 'International Tables Vol C Tables 4.2.6.8 and 6.1.1.4'
O O 0.0492 0.0322 'International Tables Vol C Tables 4.2.6.8 and 6.1.1.4'
S S 0.3331 0.5567 'International Tables Vol C Tables 4.2.6.8 and 6.1.1.4'
Cl Cl 0.3639 0.7018 'International Tables Vol C Tables 4.2.6.8 and 6.1.1.4'
Cu Cu -1.9646 0.5888 'International Tables Vol C Tables 4.2.6.8 and 6.1.1.4'

loop_
_geom_angle_atom_site_label_1
_geom_angle_atom_site_label_2
_geom_angle_atom_site_label_3
_geom_angle
N3 Cu1 O1 97.1(3)
N3 Cu1 N1 152.9(7)
O1 Cu1 N1 93.95(8)
N3 Cu1 N2 87.4(3)
O1 Cu1 N2 175.52(8)
N1 Cu1 N2 82.12(7)
O1 Cu1 N3' 103.6(3)
N1 Cu1 N3' 146.3(5)
N3 Cu1 S1 99.9(8)
O1 Cu1 S1 92.23(6)
N1 Cu1 S1 104.28(5)
N2 Cu1 S1 86.70(5)
N3' Cu1 S1 103.5(6)
C15 S1 C14 105.72(10)
C15 S1 Cu1 101.22(6)
C14 S1 Cu1 90.26(7)
N1 C1 C2 122.9(2)
N1 C1 H1 118.6
C2 C1 H1 118.6
C1 C2 C3 116.8(2)
C1 C2 C21 120.3(2)
C3 C2 C21 122.9(2)
O2 C3 C2 117.8(2)
O2 C3 C4 120.3(2)
C2 C3 C4 121.8(2)
C5 C4 C3 116.4(2)
C5 C4 C23 121.0(2)
C3 C4 C23 122.6(2)
N1 C5 C4 122.6(2)
N1 C5 C6 114.08(18)
C4 C5 C6 123.3(2)
N2 C6 C5 109.02(16)
N2 C6 H6A 109.9
C5 C6 H6A 109.9
N2 C6 H6B 109.9
C5 C6 H6B 109.9
H6A C6 H6B 108.3
C13 N2 C6 109.71(17)
C13 N2 C7 118.0(5)
C6 N2 C7 108.3(6)
C13 N2 Cu1 110.58(12)
C6 N2 Cu1 101.99(13)
C7 N2 Cu1 107.0(5)
C8 C7 N2 114.2(8)
C8 C7 H7A 108.7
N2 C7 H7A 108.7
C8 C7 H7B 108.7
N2 C7 H7B 108.7
H7A C7 H7B 107.6
N3 C8 C9 121.9(8)
N3 C8 C7 116.6(8)
C9 C8 C7 121.4(8)
C10 C9 C8 116.7(8)
C10 C9 C24 123.2(8)
C8 C9 C24 120.1(8)
O3 C10 C11 122.8(8)
O3 C10 C9 115.9(8)
C11 C10 C9 121.2(7)
C12 C11 C10 117.3(7)
C12 C11 C26 118.3(8)
C10 C11 C26 124.4(7)
N3 C12 C11 122.4(8)
N3 C12 H12 118.8
C11 C12 H12 118.8
C8 N3 C12 120.5(8)
C8 N3 Cu1 114.2(7)
C12 N3 Cu1 124.8(7)
C9 C24 H24A 109.5
C9 C24 H24B 109.5
H24A C24 H24B 109.5
C9 C24 H24C 109.5
H24A C24 H24C 109.5
H24B C24 H24C 109.5
C10 O3 C25 127.8(9)
O3 C25 H25A 109.5
O3 C25 H25B 109.5
H25A C25 H25B 109.5
O3 C25 H25C 109.5
H25A C25 H25C 109.5
H25B C25 H25C 109.5
C11 C26 H26A 109.5
C11 C26 H26B 109.5
H26A C26 H26B 109.5
C11 C26 H26C 109.5
H26A C26 H26C 109.5
H26B C26 H26C 109.5
C8' C7' H7'1 110.0
C8' C7' H7'2 110.0
H7'1 C7' H7'2 108.4
N3' C8' C9' 124.0(7)
N3' C8' C7' 117.3(7)
C9' C8' C7' 118.7(7)
C8' C9' C10' 115.9(6)
C8' C9' C24' 121.0(6)
C10' C9' C24' 123.1(6)
O3' C10' C11' 118.6(7)
O3' C10' C9' 119.4(7)
C11' C10' C9' 121.7(6)
C12' C11' C10' 117.3(7)
C12' C11' C26' 119.1(8)
C10' C11' C26' 123.5(6)
N3' C12' C11' 123.6(7)
N3' C12' H12' 118.2
C11' C12' H12' 118.2
C8' N3' C12' 117.5(7)
C8' N3' Cu1 116.4(6)
C12' N3' Cu1 125.9(7)
C9' C24' H24D 109.5
C9' C24' H24E 109.5
H24D C24' H24E 109.5
C9' C24' H24F 109.5
H24D C24' H24F 109.5
H24E C24' H24F 109.5
C10' O3' C25' 115.9(7)
O3' C25' H25D 109.5
O3' C25' H25E 109.5
H25D C25' H25E 109.5
O3' C25' H25F 109.5
H25D C25' H25F 109.5
H25E C25' H25F 109.5
C11' C26' H26D 109.5
C11' C26' H26E 109.5
H26D C26' H26E 109.5
C11' C26' H26F 109.5
H26D C26' H26F 109.5
H26E C26' H26F 109.5
N2 C13 C14 112.72(17)
N2 C13 H13A 109.0
C14 C13 H13A 109.0
N2 C13 H13B 109.0
C14 C13 H13B 109.0
H13A C13 H13B 107.8
C13 C14 S1 115.17(14)
C13 C14 H14A 108.5
S1 C14 H14A 108.5
C13 C14 H14B 108.5
S1 C14 H14B 108.5
H14A C14 H14B 107.5
C20 C15 C16 119.67(19)
C20 C15 S1 124.21(16)
C16 C15 S1 116.11(16)
C15 C16 C17 119.6(2)
C15 C16 H16 120.2
C17 C16 H16 120.2
C18 C17 C16 120.5(2)
C18 C17 H17 119.7
C16 C17 H17 119.7
C17 C18 C19 119.8(2)
C17 C18 H18 120.1
C19 C18 H18 120.1
C18 C19 C20 120.7(2)
C18 C19 H19 119.7
C20 C19 H19 119.7
C15 C20 C19 119.8(2)
C15 C20 H20 120.1
C19 C20 H20 120.1
C2 C21 H21A 109.5
C2 C21 H21B 109.5
H21A C21 H21B 109.5
C2 C21 H21C 109.5
H21A C21 H21C 109.5
H21B C21 H21C 109.5
O2 C22 H22A 109.5
O2 C22 H22B 109.5
H22A C22 H22B 109.5
O2 C22 H22C 109.5
H22A C22 H22C 109.5
H22B C22 H22C 109.5
C4 C23 H23A 109.5
C4 C23 H23B 109.5
H23A C23 H23B 109.5
C4 C23 H23C 109.5
H23A C23 H23C 109.5
H23B C23 H23C 109.5
C1 N1 C5 119.48(18)
C1 N1 Cu1 128.52(14)
C5 N1 Cu1 111.80(13)
Cu1 O1 H1W1 115(3)
Cu1 O1 H1W2 122(3)
H1W1 O1 H1W2 111(3)
C3 O2 C22 117.1(3)
O7 Cl1 O6 109.4(11)
O7 Cl1 O5 112.8(11)
O6 Cl1 O5 108.9(11)
O7 Cl1 O4 112.4(11)
O6 Cl1 O4 110.2(11)
O5 Cl1 O4 102.9(10)
O5' Cl1' O4' 112.7(3)
O5' Cl1' O7' 113.4(3)
O4' Cl1' O7' 110.5(3)
O5' Cl1' O6' 106.5(3)
O4' Cl1' O6' 106.3(3)
O7' Cl1' O6' 106.9(3)
O11 Cl2 O10 111.0(6)
O11 Cl2 O9 109.7(6)
O10 Cl2 O9 107.7(5)
O11 Cl2 O8 109.9(6)
O10 Cl2 O8 110.1(6)
O9 Cl2 O8 108.4(6)
O9' Cl2' O11' 117.0(10)
O9' Cl2' O10' 109.5(10)
O11' Cl2' O10' 104.9(9)
O9' Cl2' O8' 110.3(9)
O11' Cl2' O8' 106.6(9)
O10' Cl2' O8' 108.1(9)

loop_
_geom_bond_atom_site_label_1
_geom_bond_atom_site_label_2
_geom_bond_distance
Cu1 N3 1.951(9)
Cu1 O1 1.9608(17)
Cu1 N1 1.9903(17)
Cu1 N2 2.0072(17)
Cu1 N3' 2.013(7)
Cu1 S1 2.6034(6)
S1 C15 1.778(2)
S1 C14 1.808(2)
C1 N1 1.337(3)
C1 C2 1.380(3)
C1 H1 0.9400
C2 C3 1.388(4)
C2 C21 1.509(3)
C3 O2 1.371(3)
C3 C4 1.399(4)
C4 C5 1.386(3)
C4 C23 1.510(4)
C5 N1 1.342(3)
C5 C6 1.502(3)
C6 N2 1.493(3)
C6 H6A 0.9800
C6 H6B 0.9800
N2 C13 1.489(3)
N2 C7 1.512(9)
C7 C8 1.510(10)
C7 H7A 0.9800
C7 H7B 0.9800
C8 N3 1.325(11)
C8 C9 1.403(9)
C9 C10 1.403(10)
C9 C24 1.496(11)
C10 O3 1.362(9)
C10 C11 1.394(10)
C11 C12 1.371(9)
C11 C26 1.513(10)
C12 N3 1.350(10)
C12 H12 0.9400
C24 H24A 0.9700
C24 H24B 0.9700
C24 H24C 0.9700
O3 C25 1.531(12)
C25 H25A 0.9700
C25 H25B 0.9700
C25 H25C 0.9700
C26 H26A 0.9700
C26 H26B 0.9700
C26 H26C 0.9700
C7' C8' 1.508(8)
C7' H7'1 0.9800
C7' H7'2 0.9800
C8' N3' 1.346(9)
C8' C9' 1.396(8)
C9' C10' 1.400(9)
C9' C24' 1.504(9)
C10' O3' 1.374(7)
C10' C11' 1.387(9)
C11' C12' 1.374(9)
C11' C26' 1.515(10)
C12' N3' 1.359(9)
C12' H12' 0.9400
C24' H24D 0.9700
C24' H24E 0.9700
C24' H24F 0.9700
O3' C25' 1.526(11)
C25' H25D 0.9700
C25' H25E 0.9700
C25' H25F 0.9700
C26' H26D 0.9700
C26' H26E 0.9700
C26' H26F 0.9700
C13 C14 1.518(3)
C13 H13A 0.9800
C13 H13B 0.9800
C14 H14A 0.9800
C14 H14B 0.9800
C15 C20 1.379(3)
C15 C16 1.389(3)
C16 C17 1.391(3)
C16 H16 0.9400
C17 C18 1.369(4)
C17 H17 0.9400
C18 C19 1.369(4)
C18 H18 0.9400
C19 C20 1.389(3)
C19 H19 0.9400
C20 H20 0.9400
C21 H21A 0.9700
C21 H21B 0.9700
C21 H21C 0.9700
C22 O2 1.397(4)
C22 H22A 0.9700
C22 H22B 0.9700
C22 H22C 0.9700
C23 H23A 0.9700
C23 H23B 0.9700
C23 H23C 0.9700
O1 H1W1 0.80(2)
O1 H1W2 0.79(2)
Cl1 O7 1.379(12)
Cl1 O6 1.385(12)
Cl1 O5 1.392(12)
Cl1 O4 1.428(11)
Cl1' O5' 1.401(3)
Cl1' O4' 1.431(4)
Cl1' O7' 1.431(3)
Cl1' O6' 1.431(4)
Cl2 O11 1.400(6)
Cl2 O10 1.401(6)
Cl2 O9 1.411(8)
Cl2 O8 1.415(7)
Cl2' O9' 1.332(11)
Cl2' O11' 1.379(10)
Cl2' O10' 1.420(10)
Cl2' O8' 1.467(10)

loop_
_geom_torsion_atom_site_label_1
_geom_torsion_atom_site_label_2
_geom_torsion_atom_site_label_3
_geom_torsion_atom_site_label_4
_geom_torsion
N1 C1 C2 C3 0.7(3)
N1 C1 C2 C21 -179.9(2)
C1 C2 C3 O2 177.7(2)
C21 C2 C3 O2 -1.6(4)
C1 C2 C3 C4 0.8(4)
C21 C2 C3 C4 -178.6(3)
O2 C3 C4 C5 -179.0(2)
C2 C3 C4 C5 -2.1(4)
O2 C3 C4 C23 -0.5(4)
C2 C3 C4 C23 176.3(3)
C3 C4 C5 N1 2.2(4)
C23 C4 C5 N1 -176.3(3)
C3 C4 C5 C6 -178.8(2)
C23 C4 C5 C6 2.8(4)
N1 C5 C6 N2 -28.8(3)
C4 C5 C6 N2 152.0(2)
C5 C6 N2 C13 -71.3(2)
C5 C6 N2 C7 158.5(5)
C5 C6 N2 Cu1 45.9(2)
C13 N2 C7 C8 126.6(9)
C6 N2 C7 C8 -108.1(10)
Cu1 N2 C7 C8 1.2(11)
N2 C7 C8 N3 -7(2)
N2 C7 C8 C9 177.1(12)
N3 C8 C9 C10 2(2)
C7 C8 C9 C10 178.2(12)
N3 C8 C9 C24 -176.2(18)
C7 C8 C9 C24 -0.4(18)
C8 C9 C10 O3 179.8(11)
C24 C9 C10 O3 -1.6(15)
C8 C9 C10 C11 -2.1(16)
C24 C9 C10 C11 176.5(11)
O3 C10 C11 C12 -179.7(11)
C9 C10 C11 C12 2.3(16)
O3 C10 C11 C26 0.0(19)
C9 C10 C11 C26 -178.0(12)
C10 C11 C12 N3 -3(2)
C26 C11 C12 N3 177.4(16)
C9 C8 N3 C12 -3(3)
C7 C8 N3 C12 -179.0(16)
C9 C8 N3 Cu1 -174.8(12)
C7 C8 N3 Cu1 9(2)
C11 C12 N3 C8 3(3)
C11 C12 N3 Cu1 174.2(14)
C11 C10 O3 C25 148.6(12)
C9 C10 O3 C25 -33.3(15)
N3' C8' C9' C10' -2.3(18)
C7' C8' C9' C10' 175.4(9)
N3' C8' C9' C24' -179.9(15)
C7' C8' C9' C24' -2.2(14)
C8' C9' C10' O3' -174.1(8)
C24' C9' C10' O3' 3.4(11)
C8' C9' C10' C11' 0.5(12)
C24' C9' C10' C11' 178.0(8)
O3' C10' C11' C12' 175.2(9)
C9' C10' C11' C12' 0.6(13)
O3' C10' C11' C26' -0.7(14)
C9' C10' C11' C26' -175.3(10)
C10' C11' C12' N3' -0.1(17)
C26' C11' C12' N3' 176.0(13)
C9' C8' N3' C12' 3(2)
C7' C8' N3' C12' -174.9(13)
C9' C8' N3' Cu1 177.7(10)
C7' C8' N3' Cu1 0(2)
C11' C12' N3' C8' -2(2)
C11' C12' N3' Cu1 -175.8(12)
C11' C10' O3' C25' 36.0(13)
C9' C10' O3' C25' -149.3(10)
C6 N2 C13 C14 165.13(16)
C7 N2 C13 C14 -70.2(7)
Cu1 N2 C13 C14 53.40(19)
N2 C13 C14 S1 -55.4(2)
C15 S1 C14 C13 -75.11(18)
Cu1 S1 C14 C13 26.63(16)
C14 S1 C15 C20 -4.4(2)
Cu1 S1 C15 C20 -97.83(19)
C14 S1 C15 C16 176.40(16)
Cu1 S1 C15 C16 82.92(16)
C20 C15 C16 C17 0.1(3)
S1 C15 C16 C17 179.39(19)
C15 C16 C17 C18 0.0(4)
C16 C17 C18 C19 -0.1(4)
C17 C18 C19 C20 0.0(5)
C16 C15 C20 C19 -0.2(4)
S1 C15 C20 C19 -179.4(2)
C18 C19 C20 C15 0.2(4)
C2 C1 N1 C5 -0.7(3)
C2 C1 N1 Cu1 -175.13(16)
C4 C5 N1 C1 -0.8(3)
C6 C5 N1 C1 -179.98(19)
C4 C5 N1 Cu1 174.51(18)
C6 C5 N1 Cu1 -4.7(2)
C2 C3 O2 C22 110.0(4)
C4 C3 O2 C22 -73.0(4)
